data_7701939
loop_
_publ_author_name
'Saha, Sandeepta'
'Biswas, Niladri'
'Sasmal, Ashok'
'G\'omez-Garc\'ia, Carlos J'
'Garribba, Eugenio'
'Bauza, Antonio'
'Frontera, Antonio'
'Pilet, Guillaume'
'Rosair, Georgina M.'
'Mitra, Samiran'
'Roy Choudhury, Chirantan'

_publ_section_title
;
 Effect of temperature and ligand protonation on the electronic ground
 state in Cu(ii) polymers having unusual secondary interactions: a
 magnetic and catechol oxidase study.
;
_journal_issue 45
_journal_name_full 'Dalton transactions (Cambridge, England : 2003)'
_journal_page_first 16102
_journal_page_last 16118
_journal_paper_doi 10.1039/c8dt02417k
_journal_volume 47
_journal_year 2018
_chemical_formula_moiety '0.25(C56 H32 Cu4 N8 O16), 0.5(H1.08 O), 1.5(H2 O)'
_chemical_formula_sum 'C14 H12 Cu N2 O6'
_chemical_formula_weight 367.80
_space_group_crystal_system monoclinic
_space_group_IT_number 14
_space_group_name_Hall '-P 2ybc'
_space_group_name_H-M_alt 'P 1 21/c 1'
_symmetry_space_group_name_Hall '-P 2ybc'
_symmetry_space_group_name_H-M 'P 1 21/c 1'
_atom_sites_solution_hydrogens mixed
_audit_creation_date 2018-04-13
_audit_creation_method
;
Olex2 1.2
(compiled 2017.03.28 svn.r3405 for OlexSys, GUI svn.r5337)
;
_audit_update_record
;
2018-05-11 deposited with the CCDC.
2018-10-15 downloaded from the CCDC.
;
_cell_angle_alpha 90
_cell_angle_beta 91.932(7)
_cell_angle_gamma 90
_cell_formula_units_Z 8
_cell_length_a 18.503(3)
_cell_length_b 17.141(3)
_cell_length_c 8.8358(13)
_cell_measurement_reflns_used 1409
_cell_measurement_temperature 100(2)
_cell_measurement_theta_max 24.308
_cell_measurement_theta_min 2.203
_cell_volume 2800.8(8)
_computing_cell_refinement 'SAINT v7.68A (Bruker, 2009)'
_computing_data_reduction 'SAINT v7.68A (Bruker, 2009)'
_computing_molecular_graphics 'Olex2 (Dolomanov et al., 2009)'
_computing_publication_material 'Olex2 (Dolomanov et al., 2009)'
_computing_structure_refinement 'XL (Sheldrick, 2008)'
_diffrn_ambient_temperature 100.15
_diffrn_measured_fraction_theta_full 0.997
_diffrn_measured_fraction_theta_max 0.997
_diffrn_measurement_device_type 'Bruker APEX-II CCD'
_diffrn_measurement_method '\f and \w scans'
_diffrn_radiation_monochromator graphite
_diffrn_radiation_type MoK\a
_diffrn_radiation_wavelength 0.71073
_diffrn_reflns_av_unetI/netI 0.0778
_diffrn_reflns_Laue_measured_fraction_full 0.997
_diffrn_reflns_Laue_measured_fraction_max 0.997
_diffrn_reflns_limit_h_max 22
_diffrn_reflns_limit_h_min 0
_diffrn_reflns_limit_k_max 0
_diffrn_reflns_limit_k_min -21
_diffrn_reflns_limit_l_max 10
_diffrn_reflns_limit_l_min -10
_diffrn_reflns_number 5505
_diffrn_reflns_point_group_measured_fraction_full 0.997
_diffrn_reflns_point_group_measured_fraction_max 0.997
_diffrn_reflns_theta_full 26.000
_diffrn_reflns_theta_max 26.047
_diffrn_reflns_theta_min 1.101
_diffrn_standards_number 0
_exptl_absorpt_coefficient_mu 1.595
_exptl_absorpt_correction_T_max 0.800
_exptl_absorpt_correction_T_min 0.646
_exptl_absorpt_correction_type multi-scan
_exptl_absorpt_process_details
;
 TWINABS-2008/4 (Bruker,2010) was used for absorption correction.
 
For component 1:
 wR2(int) was 0.0713 before and 0.0545 after correction.
 The Ratio of minimum to maximum transmission not present.
 The \l/2 correction factor is Not present
 
For component 2:
 wR2(int) was 0.0928 before and 0.0658 after correction.
 The Ratio of minimum to maximum transmission is 0.75.
 The \l/2 correction factor is Not present

Final HKLF 4 output contains 33237 reflections, Rint = 0.0944
 (9403 with I > 3sig(I), Rint = 0.0708)
;
_exptl_crystal_colour green
_exptl_crystal_colour_primary green
_exptl_crystal_density_diffrn 1.744
_exptl_crystal_description BLOCK
_exptl_crystal_F_000 1496
_exptl_crystal_recrystallization_method 'Re-crystallisation from solvent: methanol, water'
_exptl_crystal_size_max 0.28
_exptl_crystal_size_mid 0.26
_exptl_crystal_size_min 0.14
_refine_diff_density_max 2.521
_refine_diff_density_min -1.271
_refine_diff_density_rms 0.187
_refine_ls_extinction_method none
_refine_ls_goodness_of_fit_ref 1.095
_refine_ls_hydrogen_treatment constr
_refine_ls_matrix_type full
_refine_ls_number_parameters 417
_refine_ls_number_reflns 5505
_refine_ls_number_restraints 8
_refine_ls_restrained_S_all 5.907
_refine_ls_R_factor_all 0.1022
_refine_ls_R_factor_gt 0.0736
_refine_ls_shift/su_max 0.001
_refine_ls_shift/su_mean 0.000
_refine_ls_structure_factor_coef Fsqd
_refine_ls_weighting_details 'w=1/[\s^2^(Fo^2^)+(0.1224P)^2^+10.3995P] where P=(Fo^2^+2Fc^2^)/3'
_refine_ls_weighting_scheme calc
_refine_ls_wR_factor_gt 0.2020
_refine_ls_wR_factor_ref 0.2216
_reflns_Friedel_coverage 0.000
_reflns_number_gt 4161
_reflns_number_total 5505
_reflns_threshold_expression 'I > 2\s(I)'
_cod_data_source_file c8dt02417k2.cif
_cod_data_source_block 4844
_cod_original_cell_volume 2800.8(7)
_cod_database_code 7701939
_shelx_shelxl_version_number 2014/7
_shelx_space_group_comment
;
The symmetry employed for this shelxl refinement is uniquely defined
by the following loop, which should always be used as a source of
symmetry information in preference to the above space-group names.
They are only intended as comments.
;
_shelx_estimated_absorpt_t_max 0.808
_shelx_estimated_absorpt_t_min 0.664
_olex2_refinement_description
;
1. Twinned data refinement
 Scales: 0.703(2)
 0.297(2)
2. Fixed Uiso
 At 1.2 times of:
  All C(H) groups
 At 1.5 times of:
  All O(H,H) groups
3. Restrained distances
 O1W-H1WB = O1W-H1WA = O2W-H2WA = O2W-H2WB = O4W-H4WA = O4W-H4WB
 0.85 with sigma of 0.01
 O3W-H3WB = O3W-H3WA
 0.8 with sigma of 0.001
4. Others
 Sof(H1WA)=Sof(H1WB)=FVAR(1)
5.a Everything fixed:
 O1W, H1WA, H1WB
5.b Free rotating group:
 O2W(H2WA,H2WB), O3W(H3WA,H3WB), O4W(H4WA,H4WB)
5.c Aromatic/amide H refined with riding coordinates:
 C1(H1), C2(H2), C3(H3), C4(H4), C6(H6), C8(H8), C10(H10), C11(H11), C17(H17),
 C18(H18), C21(H21), C23(H23), C25(H25), C26(H26), C27(H27), C28(H28)
;
_olex2_submission_special_instructions 'No special instructions were received'

loop_
_space_group_symop_operation_xyz
'x, y, z'
'-x, y+1/2, -z+1/2'
'-x, -y, -z'
'x, -y-1/2, z-1/2'

loop_
_atom_site_label
_atom_site_type_symbol
_atom_site_fract_x
_atom_site_fract_y
_atom_site_fract_z
_atom_site_U_iso_or_equiv
_atom_site_adp_type
_atom_site_occupancy
_atom_site_site_symmetry_order
_atom_site_calc_flag
_atom_site_refinement_flags_posn
_atom_site_refinement_flags_occupancy
_atom_site_disorder_assembly
_atom_site_disorder_group
Cu1 Cu 0.05156(5) 0.37024(5) 0.88924(13) 0.0174(3) Uani 1 1 d . . . .
Cu2 Cu 0.55588(5) 0.35891(6) 1.13163(14) 0.0212(3) Uani 1 1 d . . . .
O1 O 0.0109(3) 0.2833(4) 0.7199(9) 0.0313(17) Uani 1 1 d . . . .
O2 O 0.0515(3) 0.2964(3) 1.0517(8) 0.0253(14) Uani 1 1 d . . . .
O3 O 0.1523(3) 0.3477(3) 0.8527(7) 0.0194(13) Uani 1 1 d . . . .
O4 O 0.1820(3) 0.4142(4) 1.0605(8) 0.0277(15) Uani 1 1 d . . . .
O5 O 0.5009(4) 0.2724(4) 1.2682(10) 0.044(2) Uani 1 1 d . . . .
O6 O 0.5502(3) 0.2982(4) 0.9502(9) 0.0316(16) Uani 1 1 d . . . .
O7 O 0.6558(3) 0.3279(4) 1.1685(8) 0.0269(15) Uani 1 1 d . . . .
O8 O 0.6784(3) 0.4173(4) 0.9907(10) 0.0386(19) Uani 1 1 d . . . .
N1 N 0.0505(4) 0.4669(4) 0.7618(8) 0.0200(16) Uani 1 1 d . . . .
N2 N -0.0502(4) 0.4025(4) 0.9259(8) 0.0156(15) Uani 1 1 d . . . .
N3 N 0.5644(4) 0.4527(5) 1.2657(10) 0.0260(18) Uani 1 1 d . . . .
N4 N 0.4577(4) 0.4052(4) 1.0851(9) 0.0189(16) Uani 1 1 d . . . .
C1 C 0.1025(5) 0.4974(6) 0.6836(11) 0.024(2) Uani 1 1 d . . . .
H1 H 0.1489 0.4736 0.6877 0.029 Uiso 1 1 calc R . . .
C2 C 0.0913(6) 0.5643(5) 0.5942(11) 0.029(2) Uani 1 1 d . . . .
H2 H 0.1297 0.5858 0.5389 0.035 Uiso 1 1 calc R . . .
C3 C 0.0245(6) 0.5980(5) 0.5879(11) 0.029(2) Uani 1 1 d . . . .
H3 H 0.0154 0.6418 0.5243 0.034 Uiso 1 1 calc R . . .
C4 C -0.0304(5) 0.5678(5) 0.6752(11) 0.027(2) Uani 1 1 d . . . .
H4 H -0.0765 0.5922 0.6772 0.032 Uiso 1 1 calc R . . .
C5 C -0.0154(4) 0.5019(5) 0.7578(10) 0.0184(19) Uani 1 1 d . . . .
C6 C -0.0685(4) 0.4642(5) 0.8518(11) 0.0204(19) Uani 1 1 d . . . .
H6 H -0.1159 0.4850 0.8582 0.025 Uiso 1 1 calc R . . .
C7 C -0.1007(5) 0.3624(5) 1.0150(10) 0.0201(19) Uani 1 1 d . . . .
C8 C -0.1741(5) 0.3822(5) 1.0082(11) 0.0203(19) Uani 1 1 d . . . .
H8 H -0.1902 0.4240 0.9450 0.024 Uiso 1 1 calc R . . .
C9 C -0.2231(5) 0.3421(5) 1.0919(12) 0.024(2) Uani 1 1 d . . . .
C10 C -0.1993(5) 0.2807(5) 1.1861(12) 0.026(2) Uani 1 1 d . . . .
H10 H -0.2325 0.2536 1.2468 0.031 Uiso 1 1 calc R . . .
C11 C -0.1284(4) 0.2605(5) 1.1893(11) 0.023(2) Uani 1 1 d . . . .
H11 H -0.1130 0.2181 1.2516 0.027 Uiso 1 1 calc R . . .
C12 C -0.0769(4) 0.2995(4) 1.1050(11) 0.0164(17) Uani 1 1 d . . . .
C13 C 0.0004(5) 0.2691(4) 1.1257(11) 0.0192(19) Uani 1 1 d . . . .
C14 C 0.6977(5) 0.3651(5) 1.0809(12) 0.027(2) Uani 1 1 d . . . .
C15 C 0.1985(5) 0.3721(5) 0.9538(9) 0.0185(19) Uani 1 1 d . . . .
C16 C 0.2754(4) 0.3492(5) 0.9318(10) 0.0156(17) Uani 1 1 d . . . .
C17 C 0.2927(4) 0.2870(5) 0.8379(12) 0.024(2) Uani 1 1 d . . . .
H17 H 0.2556 0.2595 0.7834 0.029 Uiso 1 1 calc R . . .
C18 C 0.3639(4) 0.2659(5) 0.8251(12) 0.028(2) Uani 1 1 d . . . .
H18 H 0.3753 0.2236 0.7606 0.033 Uiso 1 1 calc R . . .
C19 C 0.4200(4) 0.3044(5) 0.9033(10) 0.0180(18) Uani 1 1 d . . . .
C20 C 0.4025(4) 0.3665(4) 0.9988(9) 0.0135(17) Uani 1 1 d . . . .
C21 C 0.3308(5) 0.3875(5) 1.0119(10) 0.0179(18) Uani 1 1 d . . . .
H21 H 0.3191 0.4292 1.0774 0.021 Uiso 1 1 calc R . . .
C22 C 0.4959(4) 0.2743(5) 0.8730(12) 0.022(2) Uani 1 1 d . . . .
C23 C 0.4485(4) 0.4705(4) 1.1532(11) 0.0177(18) Uani 1 1 d . . . .
H23 H 0.4049 0.4991 1.1375 0.021 Uiso 1 1 calc R . . .
C24 C 0.5054(5) 0.4999(5) 1.2540(11) 0.0204(19) Uani 1 1 d . . . .
C25 C 0.5004(5) 0.5682(5) 1.3354(12) 0.029(2) Uani 1 1 d . . . .
H25 H 0.4580 0.5993 1.3281 0.035 Uiso 1 1 calc R . . .
C26 C 0.5584(6) 0.5903(6) 1.4276(13) 0.035(2) Uani 1 1 d . . . .
H26 H 0.5568 0.6372 1.4846 0.042 Uiso 1 1 calc R . . .
C27 C 0.6186(5) 0.5430(7) 1.4355(14) 0.038(3) Uani 1 1 d . . . .
H27 H 0.6598 0.5585 1.4950 0.046 Uiso 1 1 calc R . . .
C28 C 0.6193(5) 0.4730(6) 1.3572(13) 0.032(2) Uani 1 1 d . . . .
H28 H 0.6598 0.4391 1.3693 0.039 Uiso 1 1 calc R . . .
O1W O 0.3455 0.6573 1.3021 0.051 Uani 1 1 d D . . .
H1WA H 0.3742 0.6545 1.2374 0.076 Uiso 0.5416 1 d D P A 1
H1WB H 0.3466 0.6694 1.3713 0.076 Uiso 0.5416 1 d D P A 1
O2W O 0.2193(5) 0.5758(5) 1.3693(13) 0.063(3) Uani 1 1 d D . . .
H2WA H 0.2248 0.5320 1.4179 0.094 Uiso 1 1 d DG . . .
H2WB H 0.2611 0.5929 1.3421 0.094 Uiso 1 1 d DG . . .
O3W O 0.2370(4) 0.4142(4) 1.3556(9) 0.0380(18) Uani 1 1 d D . . .
H3WA H 0.2092 0.3837 1.4069 0.057 Uiso 1 1 d DG . . .
H3WB H 0.2054 0.4246 1.2383 0.057 Uiso 1 1 d DG . . .
O4W O 0.1616(4) 0.3179(4) 1.5413(9) 0.0356(17) Uani 1 1 d D . . .
H4WA H 0.1961 0.2848 1.5248 0.053 Uiso 1 1 d DG . . .
H4WB H 0.1201 0.2940 1.5342 0.053 Uiso 1 1 d DG . . .

loop_
_atom_site_aniso_label
_atom_site_aniso_U_11
_atom_site_aniso_U_22
_atom_site_aniso_U_33
_atom_site_aniso_U_23
_atom_site_aniso_U_13
_atom_site_aniso_U_12
Cu1 0.0161(5) 0.0134(5) 0.0227(6) 0.0020(5) -0.0004(4) 0.0003(4)
Cu2 0.0142(5) 0.0191(5) 0.0301(7) 0.0002(5) 0.0000(4) 0.0007(4)
O1 0.027(4) 0.022(3) 0.045(5) -0.022(3) 0.002(3) -0.004(3)
O2 0.016(3) 0.024(3) 0.036(4) 0.006(3) 0.004(3) 0.005(3)
O3 0.014(3) 0.022(3) 0.022(3) 0.002(3) -0.002(3) -0.006(2)
O4 0.024(3) 0.024(3) 0.035(4) -0.012(3) -0.002(3) 0.005(3)
O5 0.022(3) 0.038(4) 0.072(6) 0.032(4) 0.008(4) -0.004(3)
O6 0.016(3) 0.037(4) 0.041(4) -0.017(3) -0.001(3) 0.004(3)
O7 0.011(3) 0.027(3) 0.042(4) 0.008(3) 0.005(3) 0.000(2)
O8 0.016(3) 0.027(4) 0.072(6) 0.017(4) -0.005(3) 0.003(3)
N1 0.025(4) 0.016(4) 0.019(4) -0.007(3) 0.001(3) 0.000(3)
N2 0.015(3) 0.013(3) 0.019(4) 0.000(3) -0.002(3) -0.002(3)
N3 0.016(4) 0.031(4) 0.031(5) -0.003(4) 0.001(3) -0.002(3)
N4 0.015(3) 0.015(3) 0.026(4) 0.003(3) -0.001(3) -0.002(3)
C1 0.020(4) 0.025(5) 0.027(5) -0.002(4) -0.003(4) -0.005(4)
C2 0.051(6) 0.018(5) 0.019(5) 0.003(4) 0.002(4) -0.012(4)
C3 0.052(6) 0.019(4) 0.015(5) 0.002(4) -0.004(4) -0.002(4)
C4 0.039(5) 0.016(4) 0.025(5) 0.008(4) -0.004(4) 0.003(4)
C5 0.022(5) 0.011(4) 0.023(5) -0.001(4) -0.003(4) -0.003(3)
C6 0.013(4) 0.015(4) 0.033(5) 0.002(4) -0.006(4) 0.000(3)
C7 0.018(4) 0.020(5) 0.022(5) -0.004(4) -0.009(3) -0.002(3)
C8 0.022(4) 0.015(4) 0.025(5) -0.003(4) -0.002(4) -0.003(3)
C9 0.024(5) 0.014(4) 0.034(5) 0.006(4) -0.005(4) 0.003(3)
C10 0.026(5) 0.019(4) 0.033(6) 0.013(4) 0.000(4) -0.002(4)
C11 0.019(4) 0.019(4) 0.030(5) 0.005(4) 0.001(4) -0.003(4)
C12 0.021(4) 0.008(3) 0.019(4) -0.005(4) -0.005(4) -0.002(3)
C13 0.021(4) 0.013(4) 0.023(5) -0.004(4) -0.002(4) 0.002(3)
C14 0.015(4) 0.032(5) 0.034(5) -0.011(5) -0.002(4) -0.001(4)
C15 0.027(5) 0.015(4) 0.014(4) 0.010(3) -0.005(4) -0.002(3)
C16 0.020(4) 0.014(4) 0.013(4) 0.002(3) 0.000(3) -0.001(3)
C17 0.018(4) 0.019(4) 0.035(5) -0.001(4) -0.006(4) -0.007(3)
C18 0.018(4) 0.024(5) 0.042(6) 0.000(4) 0.004(4) -0.002(4)
C19 0.022(4) 0.014(4) 0.018(4) -0.002(4) 0.002(3) -0.003(3)
C20 0.023(4) 0.011(4) 0.006(4) 0.003(3) -0.004(3) -0.003(3)
C21 0.026(4) 0.015(4) 0.013(4) 0.000(3) 0.001(3) -0.003(4)
C22 0.015(4) 0.015(4) 0.037(6) 0.011(4) 0.002(4) -0.001(3)
C23 0.015(4) 0.009(4) 0.028(5) 0.003(3) -0.001(4) 0.003(3)
C24 0.017(4) 0.015(4) 0.029(5) 0.002(4) 0.004(4) -0.009(3)
C25 0.029(5) 0.019(4) 0.038(6) 0.011(4) 0.003(4) -0.001(4)
C26 0.042(6) 0.032(5) 0.031(6) -0.004(5) 0.004(5) -0.013(5)
C27 0.020(5) 0.048(7) 0.047(7) -0.008(6) -0.006(5) -0.012(5)
C28 0.020(5) 0.037(6) 0.039(6) -0.003(5) -0.003(5) 0.001(4)
O1W 0.046 0.043 0.064 -0.014 0.013 -0.005
O2W 0.065(6) 0.044(5) 0.080(8) -0.011(5) 0.023(5) -0.003(4)
O3W 0.043(4) 0.032(4) 0.039(4) 0.005(4) -0.012(4) -0.010(3)
O4W 0.029(4) 0.033(4) 0.045(4) -0.002(4) 0.008(4) -0.010(3)

loop_
_atom_type_symbol
_atom_type_description
_atom_type_scat_dispersion_real
_atom_type_scat_dispersion_imag
_atom_type_scat_source
C C 0.0033 0.0016 'International Tables Vol C Tables 4.2.6.8 and 6.1.1.4'
H H 0.0000 0.0000 'International Tables Vol C Tables 4.2.6.8 and 6.1.1.4'
Cu Cu 0.3201 1.2651 'International Tables Vol C Tables 4.2.6.8 and 6.1.1.4'
N N 0.0061 0.0033 'International Tables Vol C Tables 4.2.6.8 and 6.1.1.4'
O O 0.0106 0.0060 'International Tables Vol C Tables 4.2.6.8 and 6.1.1.4'

loop_
_geom_angle_atom_site_label_1
_geom_angle_atom_site_label_2
_geom_angle_atom_site_label_3
_geom_angle
_geom_angle_site_symmetry_1
_geom_angle_site_symmetry_3
O2 Cu1 O1 93.0(3) . .
O2 Cu1 O3 91.1(3) . .
O2 Cu1 N1 165.6(3) . .
O2 Cu1 N2 92.1(3) . .
O3 Cu1 O1 93.4(2) . .
O3 Cu1 N1 93.5(3) . .
O3 Cu1 N2 175.4(3) . .
N1 Cu1 O1 100.3(3) . .
N2 Cu1 O1 89.7(3) . .
N2 Cu1 N1 82.6(3) . .
O6 Cu2 O5 94.6(3) . .
O6 Cu2 O7 91.0(3) . .
O6 Cu2 N3 159.3(3) . .
O6 Cu2 N4 91.1(3) . .
O7 Cu2 O5 100.4(3) . .
O7 Cu2 N3 93.8(3) . .
O7 Cu2 N4 172.2(3) . .
N3 Cu2 O5 104.3(3) . .
N3 Cu2 N4 81.7(3) . .
N4 Cu2 O5 86.9(3) . .
C13 O1 Cu1 169.1(6) 4_565 .
C13 O2 Cu1 131.0(6) . .
C15 O3 Cu1 116.1(6) . .
C22 O5 Cu2 154.9(7) 4_566 .
C22 O6 Cu2 130.5(6) . .
C14 O7 Cu2 110.7(6) . .
C1 N1 Cu1 129.2(6) . .
C1 N1 C5 118.9(8) . .
C5 N1 Cu1 111.8(6) . .
C6 N2 Cu1 112.3(6) . .
C6 N2 C7 120.9(7) . .
C7 N2 Cu1 126.7(5) . .
C24 N3 Cu2 112.7(6) . .
C28 N3 Cu2 128.0(7) . .
C28 N3 C24 119.3(8) . .
C20 N4 Cu2 123.7(5) . .
C23 N4 Cu2 112.4(6) . .
C23 N4 C20 123.6(7) . .
N1 C1 H1 119.2 . .
N1 C1 C2 121.6(9) . .
C2 C1 H1 119.2 . .
C1 C2 H2 120.5 . .
C3 C2 C1 119.0(9) . .
C3 C2 H2 120.5 . .
C2 C3 H3 120.1 . .
C2 C3 C4 119.8(9) . .
C4 C3 H3 120.1 . .
C3 C4 H4 121.2 . .
C5 C4 C3 117.5(9) . .
C5 C4 H4 121.2 . .
N1 C5 C4 123.0(8) . .
N1 C5 C6 114.2(7) . .
C4 C5 C6 122.8(8) . .
N2 C6 C5 119.0(8) . .
N2 C6 H6 120.5 . .
C5 C6 H6 120.5 . .
C8 C7 N2 121.0(8) . .
C8 C7 C12 119.8(8) . .
C12 C7 N2 119.2(7) . .
C7 C8 H8 119.6 . .
C9 C8 C7 120.9(9) . .
C9 C8 H8 119.6 . .
C8 C9 C10 119.6(8) . .
C8 C9 C14 119.3(8) . 1_455
C10 C9 C14 121.0(8) . 1_455
C9 C10 H10 120.4 . .
C11 C10 C9 119.2(8) . .
C11 C10 H10 120.4 . .
C10 C11 H11 118.6 . .
C10 C11 C12 122.8(9) . .
C12 C11 H11 118.6 . .
C7 C12 C13 127.2(8) . .
C11 C12 C7 117.6(8) . .
C11 C12 C13 115.2(7) . .
O1 C13 O2 121.2(8) 4_566 .
O1 C13 C12 117.0(8) 4_566 .
O2 C13 C12 121.9(8) . .
O7 C14 C9 115.7(9) . 1_655
O8 C14 O7 125.4(8) . .
O8 C14 C9 118.9(9) . 1_655
O3 C15 C16 116.0(8) . .
O4 C15 O3 123.0(8) . .
O4 C15 C16 121.0(8) . .
C17 C16 C15 121.1(8) . .
C21 C16 C15 119.9(8) . .
C21 C16 C17 118.9(8) . .
C16 C17 H17 120.3 . .
C18 C17 C16 119.3(8) . .
C18 C17 H17 120.3 . .
C17 C18 H18 118.8 . .
C17 C18 C19 122.3(9) . .
C19 C18 H18 118.8 . .
C18 C19 C20 118.3(8) . .
C18 C19 C22 115.3(8) . .
C20 C19 C22 126.4(8) . .
C19 C20 N4 120.1(7) . .
C21 C20 N4 120.6(7) . .
C21 C20 C19 119.3(7) . .
C16 C21 H21 119.1 . .
C20 C21 C16 121.8(8) . .
C20 C21 H21 119.1 . .
O5 C22 O6 122.6(9) 4_565 .
O5 C22 C19 116.4(8) 4_565 .
O6 C22 C19 121.0(9) . .
N4 C23 H23 120.5 . .
N4 C23 C24 119.0(8) . .
C24 C23 H23 120.5 . .
N3 C24 C23 114.0(8) . .
N3 C24 C25 122.2(9) . .
C25 C24 C23 123.8(9) . .
C24 C25 H25 120.7 . .
C26 C25 C24 118.5(9) . .
C26 C25 H25 120.7 . .
C25 C26 H26 120.6 . .
C25 C26 C27 118.7(10) . .
C27 C26 H26 120.6 . .
C26 C27 H27 119.8 . .
C26 C27 C28 120.4(10) . .
C28 C27 H27 119.8 . .
N3 C28 C27 120.8(9) . .
N3 C28 H28 119.6 . .
C27 C28 H28 119.6 . .
H1WA O1W H1WB 134.5 . .
H2WA O2W H2WB 109.7 . .
H3WA O3W H3WB 105.2 . .
H4WA O4W H4WB 109.4 . .

loop_
_geom_bond_atom_site_label_1
_geom_bond_atom_site_label_2
_geom_bond_distance
_geom_bond_site_symmetry_2
Cu1 O1 2.225(6) .
Cu1 O2 1.913(6) .
Cu1 O3 1.942(6) .
Cu1 N1 2.002(7) .
Cu1 N2 1.999(7) .
Cu2 O5 2.185(7) .
Cu2 O6 1.911(7) .
Cu2 O7 1.941(6) .
Cu2 N3 2.001(8) .
Cu2 N4 2.012(7) .
O1 C13 1.235(11) 4_565
O2 C13 1.257(11) .
O3 C15 1.285(10) .
O4 C15 1.234(11) .
O5 C22 1.230(12) 4_566
O6 C22 1.264(11) .
O7 C14 1.282(12) .
O8 C14 1.242(12) .
N1 C1 1.312(12) .
N1 C5 1.360(11) .
N2 C6 1.283(11) .
N2 C7 1.419(11) .
N3 C24 1.359(12) .
N3 C28 1.324(13) .
N4 C20 1.419(11) .
N4 C23 1.286(11) .
C1 H1 0.9500 .
C1 C2 1.405(13) .
C2 H2 0.9500 .
C2 C3 1.363(14) .
C3 H3 0.9500 .
C3 C4 1.396(14) .
C4 H4 0.9500 .
C4 C5 1.368(12) .
C5 C6 1.459(12) .
C6 H6 0.9500 .
C7 C8 1.399(12) .
C7 C12 1.402(12) .
C8 H8 0.9500 .
C8 C9 1.374(13) .
C9 C10 1.403(12) .
C9 C14 1.518(12) 1_455
C10 H10 0.9500 .
C10 C11 1.358(12) .
C11 H11 0.9500 .
C11 C12 1.398(12) .
C12 C13 1.528(11) .
C13 O1 1.235(11) 4_566
C14 C9 1.518(12) 1_655
C15 C16 1.495(12) .
C16 C17 1.394(12) .
C16 C21 1.391(12) .
C17 H17 0.9500 .
C17 C18 1.375(12) .
C18 H18 0.9500 .
C18 C19 1.393(13) .
C19 C20 1.403(12) .
C19 C22 1.528(12) .
C20 C21 1.383(12) .
C21 H21 0.9500 .
C22 O5 1.230(12) 4_565
C23 H23 0.9500 .
C23 C24 1.446(13) .
C24 C25 1.379(14) .
C25 H25 0.9500 .
C25 C26 1.377(15) .
C26 H26 0.9500 .
C26 C27 1.378(15) .
C27 H27 0.9500 .
C27 C28 1.385(15) .
C28 H28 0.9500 .
O1W H1WA 0.7959 .
O1W H1WB 0.6448 .
O2W H2WA 0.8691 .
O2W H2WB 0.8688 .
O3W H3WA 0.8703 .
O3W H3WB 1.1867 .
O4W H4WA 0.8698 .
O4W H4WB 0.8705 .

loop_
_geom_hbond_atom_site_label_D
_geom_hbond_atom_site_label_H
_geom_hbond_atom_site_label_A
_geom_hbond_distance_DH
_geom_hbond_distance_HA
_geom_hbond_distance_DA
_geom_hbond_angle_DHA
_geom_hbond_site_symmetry_A
C2 H2 O2W 0.95 2.28 3.148(14) 151.9 1_554
C6 H6 O4 0.95 2.25 3.077(10) 145.1 3_567
C23 H23 O8 0.95 2.36 3.259(10) 156.8 3_667
C27 H27 O3W 0.95 2.33 3.280(12) 175.4 3_668
O2W H2WA O3W 0.87 2.11 2.792(12) 135.3 .
O3W H3WA O4W 0.87 1.88 2.742(10) 170.7 .
O4W H4WB O2 0.87 2.01 2.831(9) 156.1 4_566

loop_
_twin_individual_id
_twin_individual_mass_fraction_refined
1 0.703(2)
2 0.297(2)
